data_1503619
loop_
_publ_author_name
'Sankar, Kuppusamy'
'Rahman, Hasibur'
'Das, Pragna P.'
'Bhimireddy, Eswar'
'Sridhar, B.'
'Mohapatra, Debendra K.'

_publ_section_title
;
 Practical syntheses of proposed and revised manzacidin B and their
 congeners.
;
_journal_issue 4
_journal_name_full 'Organic letters'
_journal_page_first 1082
_journal_page_last 1085
_journal_paper_doi 10.1021/ol203466m
_journal_volume 14
_journal_year 2012
_chemical_absolute_configuration syn
_chemical_formula_moiety 'C16 H25 Cl3 N2 O5'
_chemical_formula_sum 'C16 H25 Cl3 N2 O5'
_chemical_formula_weight 431.73
_chemical_name_systematic
; 
 ? 
;
_space_group_IT_number 4
_symmetry_cell_setting monoclinic
_symmetry_space_group_name_Hall 'P 2yb'
_symmetry_space_group_name_H-M 'P 1 21 1'
_atom_sites_solution_hydrogens geom
_atom_sites_solution_primary direct
_atom_sites_solution_secondary difmap
_audit_creation_method SHELXL-97
_cell_angle_alpha 90.00
_cell_angle_beta 105.582(12)
_cell_angle_gamma 90.00
_cell_formula_units_Z 2
_cell_length_a 11.454(9)
_cell_length_b 6.186(5)
_cell_length_c 15.081(12)
_cell_measurement_reflns_used 2997
_cell_measurement_temperature 297(2)
_cell_measurement_theta_max 27.25
_cell_measurement_theta_min 2.62
_cell_volume 1029.3(14)
_computing_cell_refinement 'SMART (Bruker, 2000)'
_computing_data_reduction 'SAINT (Bruker, 2000)'
_computing_molecular_graphics 'ORTEPIII (Burnett, M. N. & Johnson, C. K., 1996), PLATON (Spek, 2003)'
_computing_publication_material 'SHELXTL, PLATON (Spek, 2003)'
_computing_structure_refinement 'SHELXL-97 (Sheldrick, 1997)'
_computing_structure_solution 'SHELXS-97 (Sheldrick, 1990)'
_diffrn_ambient_temperature 297(2)
_diffrn_measured_fraction_theta_full 0.901
_diffrn_measured_fraction_theta_max 0.901
_diffrn_measurement_device 'Bruker Smart APEX'
_diffrn_measurement_device_type 'CCD Area Detector'
_diffrn_measurement_method 'phi and Omega Scan'
_diffrn_radiation_monochromator graphite
_diffrn_radiation_source 'fine-focus sealed tube'
_diffrn_radiation_type MoK\a
_diffrn_radiation_wavelength 0.71073
_diffrn_reflns_av_R_equivalents 0.0418
_diffrn_reflns_av_sigmaI/netI 0.0711
_diffrn_reflns_limit_h_max 12
_diffrn_reflns_limit_h_min -12
_diffrn_reflns_limit_k_max 7
_diffrn_reflns_limit_k_min -2
_diffrn_reflns_limit_l_max 17
_diffrn_reflns_limit_l_min -10
_diffrn_reflns_number 2597
_diffrn_reflns_theta_full 25.00
_diffrn_reflns_theta_max 25.00
_diffrn_reflns_theta_min 2.00
_exptl_absorpt_coefficient_mu 0.473
_exptl_absorpt_correction_T_max 0.95
_exptl_absorpt_correction_T_min 0.89
_exptl_absorpt_correction_type multi-scan
_exptl_absorpt_process_details 'bruker sadabs'
_exptl_crystal_colour colourless
_exptl_crystal_density_diffrn 1.393
_exptl_crystal_density_method 'not measured'
_exptl_crystal_description plate
_exptl_crystal_F_000 452
_exptl_crystal_size_max 0.20
_exptl_crystal_size_mid 0.15
_exptl_crystal_size_min 0.05
_refine_diff_density_max 0.544
_refine_diff_density_min -0.383
_refine_diff_density_rms 0.096
_refine_ls_abs_structure_details 'Flack H D (1983), Acta Cryst. A39, 876-881'
_refine_ls_abs_structure_Flack -0.04(16)
_refine_ls_extinction_method none
_refine_ls_goodness_of_fit_ref 1.069
_refine_ls_hydrogen_treatment mixed
_refine_ls_matrix_type full
_refine_ls_number_parameters 245
_refine_ls_number_reflns 2094
_refine_ls_number_restraints 1
_refine_ls_restrained_S_all 1.068
_refine_ls_R_factor_all 0.0778
_refine_ls_R_factor_gt 0.0710
_refine_ls_shift/su_max 0.000
_refine_ls_shift/su_mean 0.000
_refine_ls_structure_factor_coef Fsqd
_refine_ls_weighting_details 'calc w=1/[\s^2^(Fo^2^)+(0.1204P)^2^+0.4403P] where P=(Fo^2^+2Fc^2^)/3'
_refine_ls_weighting_scheme calc
_refine_ls_wR_factor_gt 0.1791
_refine_ls_wR_factor_ref 0.1875
_reflns_number_gt 1842
_reflns_number_total 2094
_reflns_threshold_expression I>2\s(I)
_cod_data_source_file ol203466m_si_008.cif
_cod_data_source_block shankar
_cod_depositor_comments
;
The following automatic conversions were performed:

'_chemical_absolute_configuration' value 'SYN' changed to 'syn'
according to /home/saulius/struct/CIF-dictionaries/cif_core.dic
dictionary named 'cif_core.dic' version 2.4.1 from
2010-06-29.

'_symmetry_cell_setting' value 'Monoclinic' changed to
'monoclinic' according to
/home/saulius/struct/CIF-dictionaries/cif_core.dic dictionary named
'cif_core.dic' version 2.4.1 from 2010-06-29.

Automatic conversion script
Id: cif_fix_values 1715 2011-07-08 13:25:40Z adriana 
;
_cod_original_cell_volume 1029.4(14)
_cod_original_sg_symbol_H-M P2(1)
_cod_database_code 1503619

loop_
_symmetry_equiv_pos_as_xyz
'x, y, z'
'-x, y+1/2, -z'

loop_
_atom_site_label
_atom_site_type_symbol
_atom_site_fract_x
_atom_site_fract_y
_atom_site_fract_z
_atom_site_U_iso_or_equiv
_atom_site_adp_type
_atom_site_occupancy
_atom_site_symmetry_multiplicity
_atom_site_calc_flag
_atom_site_refinement_flags
Cl1 Cl 0.47999(19) 0.7444(5) 1.42771(12) 0.0869(8) Uani 1 1 d .
Cl2 Cl 0.2451(3) 0.5728(5) 1.39041(16) 0.0994(9) Uani 1 1 d .
Cl3 Cl 0.2815(4) 1.0116(4) 1.34395(15) 0.1231(14) Uani 1 1 d .
O1 O 0.3875(4) 0.4726(8) 1.2581(3) 0.0498(11) Uani 1 1 d .
O2 O 0.2998(4) 0.4774(8) 0.9729(3) 0.0484(11) Uani 1 1 d .
O3 O 0.0402(4) 0.9456(8) 0.9547(3) 0.0499(11) Uani 1 1 d .
H4A H 0.327(7) 0.558(16) 0.921(5) 0.07(2) Uiso 1 1 d .
O4 O 0.3358(4) 0.7306(10) 0.8355(3) 0.0552(13) Uani 1 1 d .
O5 O 0.1628(4) 0.8295(10) 0.7333(2) 0.0530(13) Uani 1 1 d .
N1 N 0.3262(4) 0.7860(9) 1.1866(3) 0.0442(12) Uani 1 1 d .
N2 N 0.1760(4) 0.8434(9) 0.8818(3) 0.0371(11) Uani 1 1 d .
C1 C 0.3814(6) 0.4269(11) 1.1637(4) 0.0457(15) Uani 1 1 d .
H1A H 0.3134 0.3331 1.1364 0.055 Uiso 1 1 calc R
H1B H 0.4555 0.3591 1.1582 0.055 Uiso 1 1 calc R
C2 C 0.3646(5) 0.6498(11) 1.1183(3) 0.0371(12) Uani 1 1 d .
C3 C 0.2661(5) 0.6417(11) 1.0260(3) 0.0379(13) Uani 1 1 d .
H3 H 0.1907 0.5957 1.0392 0.045 Uiso 1 1 calc R
C4 C 0.2417(6) 0.8596(11) 0.9773(4) 0.0414(13) Uani 1 1 d .
H4 H 0.3180 0.9374 0.9835 0.050 Uiso 1 1 calc R
C5 C 0.1543(7) 0.9981(12) 1.0135(4) 0.0529(17) Uani 1 1 d .
H5A H 0.1585 0.9619 1.0768 0.063 Uiso 1 1 calc R
H5B H 0.1718 1.1507 1.0097 0.063 Uiso 1 1 calc R
C6 C 0.3483(5) 0.6769(10) 1.2574(4) 0.0380(13) Uani 1 1 d .
C7 C 0.3393(6) 0.7531(13) 1.3482(4) 0.0519(16) Uani 1 1 d .
C8 C 0.4831(5) 0.7395(16) 1.1074(5) 0.064(2) Uani 1 1 d .
H8A H 0.4714 0.8861 1.0860 0.096 Uiso 1 1 calc R
H8B H 0.5099 0.6536 1.0636 0.096 Uiso 1 1 calc R
H8C H 0.5432 0.7355 1.1657 0.096 Uiso 1 1 calc R
C9 C 0.0517(5) 0.9342(10) 0.8650(4) 0.0404(13) Uani 1 1 d .
C10 C 0.0420(7) 1.1586(12) 0.8235(5) 0.0568(17) Uani 1 1 d .
H10A H -0.0376 1.2156 0.8182 0.085 Uiso 1 1 calc R
H10B H 0.0559 1.1512 0.7636 0.085 Uiso 1 1 calc R
H10C H 0.1014 1.2513 0.8624 0.085 Uiso 1 1 calc R
C11 C -0.0413(5) 0.7801(12) 0.8126(5) 0.0503(15) Uani 1 1 d .
H11A H -0.0330 0.6444 0.8446 0.075 Uiso 1 1 calc R
H11B H -0.0300 0.7585 0.7524 0.075 Uiso 1 1 calc R
H11C H -0.1207 0.8380 0.8070 0.075 Uiso 1 1 calc R
C12 C 0.2323(5) 0.7962(12) 0.8160(4) 0.0439(14) Uani 1 1 d .
C13 C 0.1954(6) 0.7534(14) 0.6512(4) 0.0505(16) Uani 1 1 d .
C14 C 0.0896(8) 0.825(2) 0.5763(4) 0.092(4) Uani 1 1 d .
H14A H 0.0191 0.7445 0.5792 0.138 Uiso 1 1 calc R
H14B H 0.1057 0.8010 0.5178 0.138 Uiso 1 1 calc R
H14C H 0.0756 0.9764 0.5833 0.138 Uiso 1 1 calc R
C15 C 0.3037(8) 0.870(2) 0.6404(5) 0.082(3) Uani 1 1 d .
H15A H 0.3040 1.0147 0.6638 0.123 Uiso 1 1 calc R
H15B H 0.3016 0.8761 0.5764 0.123 Uiso 1 1 calc R
H15C H 0.3757 0.7962 0.6739 0.123 Uiso 1 1 calc R
C16 C 0.2115(11) 0.5146(19) 0.6528(7) 0.091(3) Uani 1 1 d .
H16A H 0.2915 0.4787 0.6894 0.137 Uiso 1 1 calc R
H16B H 0.2008 0.4628 0.5911 0.137 Uiso 1 1 calc R
H16C H 0.1525 0.4482 0.6788 0.137 Uiso 1 1 calc R

loop_
_atom_site_aniso_label
_atom_site_aniso_U_11
_atom_site_aniso_U_22
_atom_site_aniso_U_33
_atom_site_aniso_U_23
_atom_site_aniso_U_13
_atom_site_aniso_U_12
Cl1 0.0744(13) 0.115(2) 0.0575(10) -0.0235(12) -0.0065(8) 0.0118(13)
Cl2 0.1188(19) 0.122(2) 0.0804(13) -0.0331(15) 0.0655(13) -0.0360(18)
Cl3 0.222(4) 0.0868(17) 0.0573(12) 0.0014(12) 0.0318(15) 0.088(2)
O1 0.062(3) 0.049(2) 0.040(2) 0.0009(19) 0.0167(18) 0.010(2)
O2 0.058(3) 0.050(2) 0.045(2) -0.008(2) 0.0272(19) 0.004(2)
O3 0.049(3) 0.057(3) 0.052(2) 0.002(2) 0.0276(19) 0.015(2)
O4 0.029(2) 0.095(4) 0.047(2) 0.009(3) 0.0208(15) 0.007(3)
O5 0.034(2) 0.092(4) 0.036(2) 0.000(2) 0.0145(14) 0.010(2)
N1 0.046(3) 0.049(3) 0.035(2) -0.004(2) 0.0073(18) -0.001(3)
N2 0.029(3) 0.051(3) 0.035(2) -0.002(2) 0.0149(16) 0.001(2)
C1 0.039(3) 0.054(4) 0.048(3) -0.005(3) 0.018(2) 0.003(3)
C2 0.027(3) 0.048(3) 0.039(3) 0.000(3) 0.013(2) -0.005(3)
C3 0.031(3) 0.048(3) 0.038(3) -0.009(3) 0.015(2) -0.008(3)
C4 0.041(3) 0.049(3) 0.042(3) -0.004(3) 0.025(2) -0.003(3)
C5 0.073(5) 0.048(3) 0.042(3) -0.004(3) 0.024(3) 0.018(4)
C6 0.036(3) 0.042(3) 0.036(3) -0.004(3) 0.009(2) 0.004(3)
C7 0.052(4) 0.057(4) 0.046(3) -0.004(3) 0.012(3) 0.015(4)
C8 0.028(3) 0.090(6) 0.071(4) 0.009(4) 0.010(3) -0.016(4)
C9 0.031(3) 0.043(3) 0.051(3) 0.003(3) 0.018(2) 0.006(3)
C10 0.059(4) 0.044(3) 0.070(4) 0.004(4) 0.021(3) 0.004(3)
C11 0.034(3) 0.052(4) 0.067(4) -0.001(3) 0.019(2) -0.003(3)
C12 0.034(3) 0.062(4) 0.041(3) 0.000(3) 0.020(2) -0.002(3)
C13 0.058(4) 0.066(4) 0.031(3) -0.006(3) 0.019(2) 0.000(4)
C14 0.088(6) 0.150(10) 0.035(3) -0.005(5) 0.012(3) 0.025(7)
C15 0.075(5) 0.138(10) 0.043(3) -0.018(5) 0.033(3) -0.029(6)
C16 0.126(8) 0.076(6) 0.081(6) -0.009(5) 0.043(5) 0.003(6)

loop_
_atom_type_symbol
_atom_type_description
_atom_type_scat_dispersion_real
_atom_type_scat_dispersion_imag
_atom_type_scat_source
C C 0.0033 0.0016 'International Tables Vol C Tables 4.2.6.8 and 6.1.1.4'
H H 0.0000 0.0000 'International Tables Vol C Tables 4.2.6.8 and 6.1.1.4'
N N 0.0061 0.0033 'International Tables Vol C Tables 4.2.6.8 and 6.1.1.4'
O O 0.0106 0.0060 'International Tables Vol C Tables 4.2.6.8 and 6.1.1.4'
Cl Cl 0.1484 0.1585 'International Tables Vol C Tables 4.2.6.8 and 6.1.1.4'

loop_
_geom_angle_atom_site_label_1
_geom_angle_atom_site_label_2
_geom_angle_atom_site_label_3
_geom_angle
C6 O1 C1 104.5(5)
C3 O2 H4A 105(5)
C9 O3 C5 108.0(5)
C12 O5 C13 122.0(5)
C6 N1 C2 105.1(5)
C12 N2 C4 121.7(5)
C12 N2 C9 125.4(4)
C4 N2 C9 111.3(5)
O1 C1 C2 103.5(5)
O1 C1 H1A 111.1
C2 C1 H1A 111.1
O1 C1 H1B 111.1
C2 C1 H1B 111.1
H1A C1 H1B 109.0
N1 C2 C8 107.9(6)
N1 C2 C1 103.1(4)
C8 C2 C1 111.7(6)
N1 C2 C3 111.4(5)
C8 C2 C3 111.9(5)
C1 C2 C3 110.4(5)
O2 C3 C4 114.0(4)
O2 C3 C2 106.9(5)
C4 C3 C2 113.7(5)
O2 C3 H3 107.3
C4 C3 H3 107.3
C2 C3 H3 107.3
N2 C4 C3 113.6(5)
N2 C4 C5 100.4(5)
C3 C4 C5 112.2(5)
N2 C4 H4 110.1
C3 C4 H4 110.1
C5 C4 H4 110.1
O3 C5 C4 103.5(5)
O3 C5 H5A 111.1
C4 C5 H5A 111.1
O3 C5 H5B 111.1
C4 C5 H5B 111.1
H5A C5 H5B 109.0
N1 C6 O1 121.0(5)
N1 C6 C7 125.4(6)
O1 C6 C7 113.6(5)
C6 C7 Cl3 112.5(5)
C6 C7 Cl1 110.4(4)
Cl3 C7 Cl1 109.3(4)
C6 C7 Cl2 109.3(5)
Cl3 C7 Cl2 109.3(4)
Cl1 C7 Cl2 105.8(4)
C2 C8 H8A 109.5
C2 C8 H8B 109.5
H8A C8 H8B 109.5
C2 C8 H8C 109.5
H8A C8 H8C 109.5
H8B C8 H8C 109.5
O3 C9 N2 100.9(4)
O3 C9 C11 107.9(5)
N2 C9 C11 111.3(5)
O3 C9 C10 109.8(5)
N2 C9 C10 112.2(6)
C11 C9 C10 113.9(5)
C9 C10 H10A 109.5
C9 C10 H10B 109.5
H10A C10 H10B 109.5
C9 C10 H10C 109.5
H10A C10 H10C 109.5
H10B C10 H10C 109.5
C9 C11 H11A 109.5
C9 C11 H11B 109.5
H11A C11 H11B 109.5
C9 C11 H11C 109.5
H11A C11 H11C 109.5
H11B C11 H11C 109.5
O4 C12 O5 126.2(5)
O4 C12 N2 121.4(5)
O5 C12 N2 112.3(5)
O5 C13 C15 110.3(6)
O5 C13 C14 101.9(6)
C15 C13 C14 107.8(8)
O5 C13 C16 111.4(7)
C15 C13 C16 112.5(9)
C14 C13 C16 112.4(9)
C13 C14 H14A 109.5
C13 C14 H14B 109.5
H14A C14 H14B 109.5
C13 C14 H14C 109.5
H14A C14 H14C 109.5
H14B C14 H14C 109.5
C13 C15 H15A 109.5
C13 C15 H15B 109.5
H15A C15 H15B 109.5
C13 C15 H15C 109.5
H15A C15 H15C 109.5
H15B C15 H15C 109.5
C13 C16 H16A 109.5
C13 C16 H16B 109.5
H16A C16 H16B 109.5
C13 C16 H16C 109.5
H16A C16 H16C 109.5
H16B C16 H16C 109.5

loop_
_geom_bond_atom_site_label_1
_geom_bond_atom_site_label_2
_geom_bond_distance
Cl1 C7 1.732(6)
Cl2 C7 1.784(8)
Cl3 C7 1.725(8)
O1 C6 1.341(8)
O1 C1 1.434(7)
O2 C3 1.410(7)
O2 H4A 1.04(9)
O3 C9 1.395(7)
O3 C5 1.406(8)
O4 C12 1.213(8)
O5 C12 1.303(7)
O5 C13 1.463(7)
N1 C6 1.230(8)
N1 C2 1.486(8)
N2 C12 1.354(7)
N2 C4 1.437(7)
N2 C9 1.488(8)
C1 C2 1.529(9)
C1 H1A 0.9700
C1 H1B 0.9700
C2 C8 1.516(9)
C2 C3 1.540(7)
C3 C4 1.524(9)
C3 H3 0.9800
C4 C5 1.525(9)
C4 H4 0.9800
C5 H5A 0.9700
C5 H5B 0.9700
C6 C7 1.478(8)
C8 H8A 0.9600
C8 H8B 0.9600
C8 H8C 0.9600
C9 C11 1.489(9)
C9 C10 1.515(9)
C10 H10A 0.9600
C10 H10B 0.9600
C10 H10C 0.9600
C11 H11A 0.9600
C11 H11B 0.9600
C11 H11C 0.9600
C13 C15 1.483(12)
C13 C14 1.486(10)
C13 C16 1.488(14)
C14 H14A 0.9600
C14 H14B 0.9600
C14 H14C 0.9600
C15 H15A 0.9600
C15 H15B 0.9600
C15 H15C 0.9600
C16 H16A 0.9600
C16 H16B 0.9600
C16 H16C 0.9600

loop_
_geom_torsion_atom_site_label_1
_geom_torsion_atom_site_label_2
_geom_torsion_atom_site_label_3
_geom_torsion_atom_site_label_4
_geom_torsion
C6 O1 C1 C2 13.8(6)
C6 N1 C2 C8 -104.7(6)
C6 N1 C2 C1 13.6(6)
C6 N1 C2 C3 132.0(5)
O1 C1 C2 N1 -16.6(6)
O1 C1 C2 C8 99.1(6)
O1 C1 C2 C3 -135.7(5)
N1 C2 C3 O2 -168.5(5)
C8 C2 C3 O2 70.5(7)
C1 C2 C3 O2 -54.6(6)
N1 C2 C3 C4 64.7(6)
C8 C2 C3 C4 -56.2(7)
C1 C2 C3 C4 178.6(4)
C12 N2 C4 C3 -82.0(7)
C9 N2 C4 C3 111.6(6)
C12 N2 C4 C5 158.1(6)
C9 N2 C4 C5 -8.3(7)
O2 C3 C4 N2 41.0(7)
C2 C3 C4 N2 164.0(5)
O2 C3 C4 C5 154.0(5)
C2 C3 C4 C5 -83.1(6)
C9 O3 C5 C4 -41.8(6)
N2 C4 C5 O3 28.9(6)
C3 C4 C5 O3 -92.0(6)
C2 N1 C6 O1 -5.5(7)
C2 N1 C6 C7 172.3(6)
C1 O1 C6 N1 -5.8(8)
C1 O1 C6 C7 176.1(5)
N1 C6 C7 Cl3 5.0(9)
O1 C6 C7 Cl3 -177.0(5)
N1 C6 C7 Cl1 -117.4(6)
O1 C6 C7 Cl1 60.6(7)
N1 C6 C7 Cl2 126.6(6)
O1 C6 C7 Cl2 -55.4(6)
C5 O3 C9 N2 35.1(6)
C5 O3 C9 C11 152.0(5)
C5 O3 C9 C10 -83.4(6)
C12 N2 C9 O3 178.9(6)
C4 N2 C9 O3 -15.2(6)
C12 N2 C9 C11 64.7(8)
C4 N2 C9 C11 -129.5(6)
C12 N2 C9 C10 -64.2(8)
C4 N2 C9 C10 101.6(6)
C13 O5 C12 O4 11.3(11)
C13 O5 C12 N2 -168.6(6)
C4 N2 C12 O4 12.5(10)
C9 N2 C12 O4 177.0(7)
C4 N2 C12 O5 -167.6(6)
C9 N2 C12 O5 -3.1(9)
C12 O5 C13 C15 -66.7(10)
C12 O5 C13 C14 179.0(8)
C12 O5 C13 C16 59.0(10)
